data_7050379
loop_
_publ_author_name
'Leone Spiccia'
'Milton T. W. Hearn'
'Andrew C. Warden'
'Mark Warren'

_publ_section_title
;
Binding of Inorganic Oxoanions to Macrocyclic
Ligands: Interactions of Sulfate and Dithionate with Protonated Forms of
[18]aneN6
;
_journal_name_full 'New J.Chem.(Nouv.J.Chim.)'
_journal_year 2004
_chemical_formula_sum 'C12 H36 N6 O12 S3'
_chemical_formula_weight 552.65
_chemical_name_systematic
;
1,4,7,10,13,16-hexaazoniacyclooctadecane-tris(sulfate)
;
_space_group_IT_number 14
_symmetry_cell_setting monoclinic
_symmetry_space_group_name_Hall '-P 2ybc'
_symmetry_space_group_name_H-M 'P 1 21/c 1'
_atom_sites_solution_hydrogens geom
_atom_sites_solution_primary direct
_atom_sites_solution_secondary difmap
_cell_angle_alpha 90
_cell_angle_beta 100.6730(10)
_cell_angle_gamma 90
_cell_formula_units_Z 2
_cell_length_a 7.9597(2)
_cell_length_b 11.2322(3)
_cell_length_c 12.5897(4)
_cell_measurement_temperature 123(2)
_cell_volume 1106.11(5)
_diffrn_ambient_temperature 123(2)
_diffrn_measured_fraction_theta_full 0.999
_diffrn_measured_fraction_theta_max 0.989
_diffrn_radiation_monochromator graphite
_diffrn_radiation_type MoK\a
_diffrn_radiation_wavelength 0.71073
_diffrn_reflns_av_R_equivalents 0.0509
_diffrn_reflns_av_unetI/netI 0.0654
_diffrn_reflns_limit_h_max 10
_diffrn_reflns_limit_h_min -10
_diffrn_reflns_limit_k_max 13
_diffrn_reflns_limit_k_min -14
_diffrn_reflns_limit_l_max 16
_diffrn_reflns_limit_l_min -12
_diffrn_reflns_number 9553
_diffrn_reflns_theta_full 27.5
_diffrn_reflns_theta_max 28.28
_diffrn_reflns_theta_min 2.45
_exptl_absorpt_coefficient_mu 0.409
_exptl_absorpt_correction_type none
_exptl_crystal_colour colourless
_exptl_crystal_density_diffrn 1.659
_exptl_crystal_density_method 'not measured'
_exptl_crystal_F_000 588
_exptl_crystal_size_max 0.15
_exptl_crystal_size_mid 0.10
_exptl_crystal_size_min 0.08
_refine_diff_density_max 0.331
_refine_diff_density_min -0.58
_refine_diff_density_rms 0.084
_refine_ls_extinction_method none
_refine_ls_goodness_of_fit_ref 1.032
_refine_ls_hydrogen_treatment mixed
_refine_ls_matrix_type full
_refine_ls_number_parameters 241
_refine_ls_number_reflns 2718
_refine_ls_number_restraints 0
_refine_ls_restrained_S_all 1.032
_refine_ls_R_factor_all 0.0712
_refine_ls_R_factor_gt 0.0428
_refine_ls_shift/su_max 0.001
_refine_ls_shift/su_mean 0
_refine_ls_structure_factor_coef Fsqd
_refine_ls_weighting_details 'calc w=1/[\s^2^(Fo^2^)+(0.0539P)^2^+0.0000P] where P=(Fo^2^+2Fc^2^)/3'
_refine_ls_weighting_scheme calc
_refine_ls_wR_factor_gt 0.0972
_refine_ls_wR_factor_ref 0.108
_reflns_number_gt 1903
_reflns_number_total 2718
_reflns_threshold_expression >2sigma(I)
_cod_depositor_comments
;
The following automatic conversions were performed:
'_symmetry_cell_setting' value 'Monoclinic' changed to 'monoclinic'
according to '/home/saulius/struct/CIF-dictionaries/cif_core.dic'
dictionary named 'cif_core.dic' version 2.4.1 from 2010-06-29.

Automatic conversion script
Id: cif_fix_enum 1527 2010-12-29 10:47:43Z saulius 
;
_cod_original_sg_symbol_H-M 'P 21/c'
_cod_database_code 7050379

loop_
_symmetry_equiv_pos_as_xyz
'x, y, z'
'-x, y+1/2, -z+1/2'
'-x, -y, -z'
'x, -y-1/2, z-1/2'

loop_
_atom_site_label
_atom_site_type_symbol
_atom_site_fract_x
_atom_site_fract_y
_atom_site_fract_z
_atom_site_U_iso_or_equiv
_atom_site_adp_type
_atom_site_occupancy
_atom_site_symmetry_multiplicity
_atom_site_calc_flag
_atom_site_refinement_flags
_atom_site_disorder_assembly
_atom_site_disorder_group
S1 S 0 0 0 0.0195(2) Uani 1 2 d S . .
O1 O 0.1775(3) 0.0097(2) 0.0127(2) 0.0191(6) Uani 0.5 1 d P . .
N1 N 0.1900(2) 0.50126(14) -0.12875(16) 0.0154(4) Uani 1 1 d . . .
C1 C 0.2297(3) 0.39430(18) -0.19024(18) 0.0170(4) Uani 1 1 d . . .
H1 H 0.252(3) 0.4971(18) -0.058(2) 0.025(6) Uiso 1 1 d . . .
S2 S 0.28275(6) 0.48664(4) 0.15963(4) 0.01583(16) Uani 1 1 d . . .
O2 O -0.0616(4) -0.0061(2) 0.1078(3) 0.0227(7) Uani 0.5 1 d P . .
N2 N 0.2571(2) 0.24695(17) -0.03551(15) 0.0179(4) Uani 1 1 d . . .
C2 C 0.1692(3) 0.27986(18) -0.14741(18) 0.0184(5) Uani 1 1 d . . .
H2 H 0.076(3) 0.5041(18) -0.126(2) 0.027(6) Uiso 1 1 d . . .
O3 O -0.0860(4) 0.1132(2) -0.0519(3) 0.0241(7) Uani 0.5 1 d P . .
N3 N 0.6999(2) 0.17342(16) 0.11716(17) 0.0195(4) Uani 1 1 d . . .
C3 C 0.4450(3) 0.22976(19) -0.02198(18) 0.0181(5) Uani 1 1 d . . .
H3 H 0.240(3) 0.302(2) 0.009(2) 0.033(7) Uiso 1 1 d . . .
O4 O -0.0742(3) -0.1022(2) -0.0634(2) 0.0191(6) Uani 0.5 1 d P . .
C4 C 0.5098(2) 0.1835(2) 0.09140(18) 0.0188(5) Uani 1 1 d . . .
H4 H 0.206(3) 0.177(3) -0.019(2) 0.044(8) Uiso 1 1 d . . .
O5 O 0.14348(19) 0.40171(15) 0.11931(13) 0.0324(4) Uani 1 1 d . . .
C5 C 0.7989(3) 0.28373(18) 0.10315(19) 0.0178(5) Uani 1 1 d . . .
H5 H 0.732(3) 0.149(2) 0.189(2) 0.045(8) Uiso 1 1 d . . .
O6 O 0.2058(2) 0.60290(15) 0.17581(14) 0.0419(5) Uani 1 1 d . . .
C6 C 0.7631(3) 0.38434(18) 0.17653(17) 0.0165(4) Uani 1 1 d . . .
H6 H 0.741(3) 0.118(2) 0.076(2) 0.038(7) Uiso 1 1 d . . .
O7 O 0.38704(18) 0.49755(12) 0.07445(12) 0.0223(4) Uani 1 1 d . . .
H7 H 0.170(3) 0.4079(19) -0.261(2) 0.021(6) Uiso 1 1 d . . .
O8 O 0.38791(17) 0.44576(12) 0.26016(11) 0.0203(3) Uani 1 1 d . . .
H8 H 0.344(3) 0.3957(18) -0.1927(18) 0.017(5) Uiso 1 1 d . . .
H9 H 0.188(2) 0.2141(19) -0.1967(18) 0.015(5) Uiso 1 1 d . . .
H10 H 0.049(3) 0.2855(18) -0.1433(18) 0.017(5) Uiso 1 1 d . . .
H11 H 0.469(2) 0.1693(18) -0.0763(18) 0.016(5) Uiso 1 1 d . . .
H12 H 0.495(2) 0.3048(19) -0.0328(17) 0.012(5) Uiso 1 1 d . . .
H13 H 0.468(3) 0.106(2) 0.0979(19) 0.022(6) Uiso 1 1 d . . .
H14 H 0.475(2) 0.2338(18) 0.1454(18) 0.015(5) Uiso 1 1 d . . .
H15 H 0.918(3) 0.2577(18) 0.1197(18) 0.022(6) Uiso 1 1 d . . .
H16 H 0.764(2) 0.3084(18) 0.0276(18) 0.012(5) Uiso 1 1 d . . .
H17 H 0.830(2) 0.3782(18) 0.2457(19) 0.015(5) Uiso 1 1 d . . .
H18 H 0.645(3) 0.3881(19) 0.1806(18) 0.021(6) Uiso 1 1 d . . .

loop_
_atom_type_symbol
_atom_type_description
_atom_type_scat_dispersion_real
_atom_type_scat_dispersion_imag
_atom_type_scat_source
C C 0.0033 0.0016 'International Tables Vol C Tables 4.2.6.8 and 6.1.1.4'
H H 0 0 'International Tables Vol C Tables 4.2.6.8 and 6.1.1.4'
N N 0.0061 0.0033 'International Tables Vol C Tables 4.2.6.8 and 6.1.1.4'
O O 0.0106 0.006 'International Tables Vol C Tables 4.2.6.8 and 6.1.1.4'
S S 0.1246 0.1234 'International Tables Vol C Tables 4.2.6.8 and 6.1.1.4'
